data_4022699
loop_
_publ_author_name
'Christian A. Christensen'
'Andrei S. Batsanov'
'Martin R. Bryce'

_publ_contact_author 'Andrei S.Batsanov'
_publ_contact_author_email a.s.batsanov@durham.ac.uk
_publ_section_title
;
 Thiolated \p-Extended Tetrathiafulvalenes: Versatile
 Multifunctional \p-Systems
;
_journal_name_full 'Journal of Organic Chemistry'
_journal_page_first 1301
_journal_page_last 1308
_journal_paper_doi 10.1021/jo062199p
_journal_volume 72
_journal_year 2007
_chemical_formula_moiety 'C28 H28 O4 S8,2.5(C H4 O)'
_chemical_formula_sum 'C30.5 H38 O6.5 S8'
_chemical_formula_weight 765.09
_chemical_name_systematic
; 9,10-Bis[4,5-bis(2-hydroxyethylthio)-1,3-dithiol-2-ylidene]-9,10
-dihydroanthracene, methanol solvate 
;
_space_group_IT_number 15
_symmetry_cell_setting monoclinic
_symmetry_space_group_name_Hall '-C 2yc'
_symmetry_space_group_name_H-M 'C 1 2/c 1'
_atom_sites_solution_hydrogens geom
_atom_sites_solution_primary direct
_atom_sites_solution_secondary difmap
_audit_creation_method SHELXL-97
_cell_angle_alpha 90.00
_cell_angle_beta 107.25(1)
_cell_angle_gamma 90.00
_cell_formula_units_Z 8
_cell_length_a 28.098(2)
_cell_length_b 17.5203(17)
_cell_length_c 15.2068(12)
_cell_measurement_reflns_used 7663
_cell_measurement_temperature 120(2)
_cell_measurement_theta_max 29.7
_cell_measurement_theta_min 2.3
_cell_volume 7149.3(11)
_computing_cell_refinement 'SMART version 5.625 (Bruker, 2001)'
_computing_data_collection 'SMART version 5.625 (Bruker, 2001)'
_computing_data_reduction 'SAINT version 6.02A (Bruker, 2001)'
_computing_molecular_graphics 'SHELXTL version 6.12 (Bruker, 2001)'
_computing_publication_material 'SHELXTL version 6.12 (Bruker, 2001)'
_computing_structure_refinement 'SHELXTL version 6.12 (Bruker, 2001)'
_computing_structure_solution 'SHELXTL version 6.12 (Bruker, 2001)'
_diffrn_ambient_temperature 120(2)
_diffrn_detector_area_resol_mean 8
_diffrn_measured_fraction_theta_full 1.000
_diffrn_measured_fraction_theta_max 1.000
_diffrn_measurement_device_type 'Bruker SMART 6K CCD area detector'
_diffrn_measurement_method '\w scans'
_diffrn_radiation_monochromator graphite
_diffrn_radiation_source 'fine-focus sealed tube'
_diffrn_radiation_type MoK\a
_diffrn_radiation_wavelength 0.71073
_diffrn_reflns_av_R_equivalents 0.0489
_diffrn_reflns_av_sigmaI/netI 0.0306
_diffrn_reflns_limit_h_max 39
_diffrn_reflns_limit_h_min -39
_diffrn_reflns_limit_k_max 24
_diffrn_reflns_limit_k_min -24
_diffrn_reflns_limit_l_max 21
_diffrn_reflns_limit_l_min -21
_diffrn_reflns_number 61381
_diffrn_reflns_theta_full 29.99
_diffrn_reflns_theta_max 30.00
_diffrn_reflns_theta_min 1.39
_diffrn_standards_decay_% 0
_exptl_absorpt_coefficient_mu 0.542
_exptl_absorpt_correction_type none
_exptl_crystal_colour orange
_exptl_crystal_density_diffrn 1.422
_exptl_crystal_density_method 'not measured'
_exptl_crystal_description block
_exptl_crystal_F_000 3208
_exptl_crystal_size_max 0.66
_exptl_crystal_size_mid 0.50
_exptl_crystal_size_min 0.36
_refine_diff_density_max 1.005
_refine_diff_density_min -0.703
_refine_diff_density_rms 0.131
_refine_ls_extinction_method none
_refine_ls_goodness_of_fit_ref 1.389
_refine_ls_hydrogen_treatment constr
_refine_ls_matrix_type full
_refine_ls_number_parameters 465
_refine_ls_number_reflns 10440
_refine_ls_number_restraints 19
_refine_ls_restrained_S_all 1.391
_refine_ls_R_factor_all 0.1178
_refine_ls_R_factor_gt 0.0878
_refine_ls_shift/su_max 0.025
_refine_ls_shift/su_mean 0.003
_refine_ls_structure_factor_coef Fsqd
_refine_ls_weighting_details 'calc w=1/[\s^2^(Fo^2^)+(0.1500P)^2^+2.5P] where P=(Fo^2^+2Fc^2^)/3'
_refine_ls_weighting_scheme calc
_refine_ls_wR_factor_gt 0.2815
_refine_ls_wR_factor_ref 0.3032
_reflns_number_gt 7186
_reflns_number_total 10440
_reflns_threshold_expression I>2\s(I)
_cod_data_source_file jo062199psi20061023_074937_1.cif
_cod_data_source_block 23a
_cod_depositor_comments
;
The following automatic conversions were performed:
'_symmetry_cell_setting' value 'Monoclinic' changed to 'monoclinic'
according to '/home/saulius/struct/CIF-dictionaries/cif_core.dic'
dictionary named 'cif_core.dic' version 2.4.1 from 2010-06-29.

Automatic conversion script
Id: cif_fix_enum 1527 2010-12-29 10:47:43Z saulius 
;
_cod_original_sg_symbol_H-M 'C 2/c '
_cod_database_code 4022699

loop_
_symmetry_equiv_pos_as_xyz
'x, y, z'
'-x, y, -z+1/2'
'x+1/2, y+1/2, z'
'-x+1/2, y+1/2, -z+1/2'
'-x, -y, -z'
'x, -y, z-1/2'
'-x+1/2, -y+1/2, -z'
'x+1/2, -y+1/2, z-1/2'

loop_
_atom_site_label
_atom_site_type_symbol
_atom_site_fract_x
_atom_site_fract_y
_atom_site_fract_z
_atom_site_U_iso_or_equiv
_atom_site_adp_type
_atom_site_occupancy
_atom_site_symmetry_multiplicity
_atom_site_calc_flag
_atom_site_refinement_flags
_atom_site_disorder_assembly
_atom_site_disorder_group
S1 S 0.04682(3) 0.36688(5) 0.36527(6) 0.0398(2) Uani 1 1 d . . .
S2 S 0.09959(4) 0.35477(6) 0.22658(7) 0.0489(3) Uani 1 1 d . A .
S3 S 0.04102(5) 0.19790(7) 0.38792(10) 0.0675(4) Uani 1 1 d . . .
S4 S 0.10081(6) 0.18440(8) 0.22719(11) 0.0802(4) Uani 1 1 d . . .
S5A S 0.19768(5) 0.65173(8) 0.56253(10) 0.0452(3) Uani 0.84 1 d P A 1
S6A S 0.25027(4) 0.64471(7) 0.42313(11) 0.0446(3) Uani 0.84 1 d P A 1
S7A S 0.29155(6) 0.66484(8) 0.71941(10) 0.0594(4) Uani 0.84 1 d PD A 1
S8A S 0.35177(5) 0.65694(9) 0.56036(14) 0.0686(4) Uani 0.84 1 d PD A 1
S5B S 0.1907(3) 0.6539(5) 0.5878(6) 0.049(2) Uiso 0.16 1 d P B 2
S6B S 0.2519(3) 0.6513(4) 0.4628(5) 0.0440(16) Uiso 0.16 1 d P B 2
S7B S 0.2754(3) 0.6576(5) 0.7564(6) 0.0604(18) Uiso 0.16 1 d PD B 2
S8B S 0.3480(3) 0.6647(4) 0.6160(6) 0.0558(16) Uiso 0.16 1 d PD B 2
O1 O 0.1467(2) 0.1395(3) 0.5097(4) 0.123(2) Uani 1 1 d . . .
H01 H 0.1622 0.1456 0.4699 0.184 Uiso 1 1 d R . .
O2 O 0.1993(2) 0.1416(3) 0.3792(4) 0.125(2) Uani 1 1 d . . .
H02 H 0.2012 0.1029 0.3467 0.188 Uiso 1 1 d R . .
O3A O 0.3383(3) 0.5246(6) 0.8367(8) 0.096(3) Uani 0.50 1 d PD A 1
H03A H 0.3386 0.5579 0.8775 0.115 Uiso 0.50 1 d PR A 1
O3B O 0.3272(7) 0.4890(11) 0.7833(14) 0.100(5) Uiso 0.33 1 d PD B 2
O3C O 0.3256(9) 0.4811(15) 0.729(2) 0.082(7) Uiso 0.16 1 d PD C 3
O4A O 0.4063(4) 0.5418(6) 0.7320(7) 0.138(3) Uiso 0.67 1 d PD A 1
H04A H 0.3860 0.5367 0.7634 0.207 Uiso 0.67 1 d PR A 1
O4B O 0.3775(8) 0.4810(14) 0.4747(15) 0.149(7) Uiso 0.33 1 d PD B 2
C1 C 0.02413(11) 0.53707(19) 0.3830(2) 0.0336(6) Uani 1 1 d . . .
H1 H 0.0023 0.4968 0.3548 0.040 Uiso 1 1 d R . .
C2 C 0.01002(12) 0.5883(2) 0.4408(2) 0.0368(7) Uani 1 1 d . . .
H2 H -0.0214 0.5827 0.4518 0.044 Uiso 1 1 d R . .
C3 C 0.04139(13) 0.6476(2) 0.4816(2) 0.0377(7) Uani 1 1 d . . .
H3 H 0.0322 0.6820 0.5220 0.045 Uiso 1 1 d R . .
C4 C 0.08669(13) 0.6561(2) 0.4633(2) 0.0394(7) Uani 1 1 d . . .
H4 H 0.1075 0.6981 0.4891 0.047 Uiso 1 1 d R . .
C5 C 0.17272(16) 0.6304(3) 0.2385(3) 0.0533(9) Uani 1 1 d . . .
H5 H 0.1937 0.6719 0.2653 0.064 Uiso 1 1 d R . .
C6 C 0.16790(18) 0.6085(3) 0.1465(3) 0.0589(11) Uani 1 1 d . . .
H6 H 0.1862 0.6350 0.1125 0.071 Uiso 1 1 d R . .
C7 C 0.13666(16) 0.5490(3) 0.1066(3) 0.0559(10) Uani 1 1 d . . .
H7 H 0.1337 0.5339 0.0453 0.067 Uiso 1 1 d R . .
C8 C 0.10992(14) 0.5107(2) 0.1564(2) 0.0455(8) Uani 1 1 d . . .
H8 H 0.0880 0.4705 0.1281 0.055 Uiso 1 1 d R . .
C9 C 0.08683(11) 0.4926(2) 0.3032(2) 0.0351(6) Uani 1 1 d . . .
C10 C 0.14956(12) 0.6131(2) 0.3851(3) 0.0400(7) Uani 1 1 d . . .
C11 C 0.14674(13) 0.5920(2) 0.2895(3) 0.0425(8) Uani 1 1 d . . .
C12 C 0.11487(12) 0.5313(2) 0.2481(2) 0.0391(7) Uani 1 1 d . . .
C13 C 0.07027(11) 0.54399(19) 0.3662(2) 0.0332(6) Uani 1 1 d . . .
C14 C 0.10222(12) 0.60463(19) 0.4076(2) 0.0361(7) Uani 1 1 d . . .
C15 C 0.07845(11) 0.4171(2) 0.2989(2) 0.0375(7) Uani 1 1 d . . .
C16 C 0.06285(15) 0.2747(2) 0.3384(3) 0.0480(8) Uani 1 1 d . . .
C17 C 0.08758(15) 0.2698(2) 0.2744(3) 0.0513(9) Uani 1 1 d . A .
C18A C 0.19261(17) 0.6339(3) 0.4452(4) 0.0381(10) Uani 0.84 1 d P A 1
C19A C 0.2632(2) 0.6499(3) 0.6026(4) 0.0440(10) Uani 0.84 1 d P A 1
C20A C 0.28735(16) 0.6473(2) 0.5379(4) 0.0434(9) Uani 0.84 1 d P A 1
C18B C 0.1936(10) 0.6411(16) 0.4764(19) 0.034(6) Uiso 0.16 1 d P B 2
C19B C 0.2555(10) 0.6518(14) 0.6401(19) 0.039(5) Uiso 0.16 1 d P B 2
C20B C 0.2813(11) 0.6496(14) 0.581(2) 0.035(5) Uiso 0.16 1 d P B 2
C21 C 0.0728(3) 0.2138(3) 0.5068(4) 0.0749(15) Uani 1 1 d . . .
H211 H 0.0635 0.2649 0.5242 0.097 Uiso 1 1 d R A .
H212 H 0.0615 0.1755 0.5441 0.097 Uiso 1 1 d R . .
C22 C 0.1286(3) 0.2101(4) 0.5304(4) 0.096(2) Uani 1 1 d . A .
H221 H 0.1400 0.2517 0.4974 0.125 Uiso 1 1 d R . .
H222 H 0.1432 0.2196 0.5972 0.125 Uiso 1 1 d R . .
C23 C 0.1644(3) 0.1988(4) 0.2305(5) 0.092(2) Uani 1 1 d . . .
H231 H 0.1755 0.1545 0.2013 0.120 Uiso 1 1 d R . .
H232 H 0.1666 0.2448 0.1941 0.120 Uiso 1 1 d R . .
C24 C 0.1990(3) 0.2079(4) 0.3300(8) 0.126(3) Uani 1 1 d . . .
H241 H 0.2332 0.2194 0.3283 0.164 Uiso 1 1 d R . .
H242 H 0.1875 0.2509 0.3608 0.164 Uiso 1 1 d R . .
C25A C 0.2632(3) 0.5907(5) 0.7719(4) 0.0686(16) Uani 0.84 1 d PD A 1
H251 H 0.2656 0.6066 0.8355 0.089 Uiso 0.84 1 d PR A 1
H252 H 0.2274 0.5877 0.7370 0.089 Uiso 0.84 1 d PR A 1
C26A C 0.2829(5) 0.5150(5) 0.7641(9) 0.118(4) Uani 0.84 1 d PD A 1
H261 H 0.2654 0.4765 0.7870 0.154 Uiso 0.84 1 d PR A 1
H262 H 0.2839 0.5008 0.7037 0.154 Uiso 0.84 1 d PR A 1
C25B C 0.248(3) 0.566(2) 0.774(6) 0.15(3) Uiso 0.16 1 d PD B 2
H253 H 0.2632 0.5570 0.8411 0.200 Uiso 0.16 1 d PR B 2
H254 H 0.2114 0.5651 0.7620 0.200 Uiso 0.16 1 d PR B 2
C26B C 0.2724(18) 0.515(6) 0.724(5) 0.15(3) Uiso 0.16 1 d PD B 2
H263 H 0.2703 0.5305 0.6607 0.200 Uiso 0.16 1 d PR B 2
H264 H 0.2512 0.4699 0.7229 0.200 Uiso 0.16 1 d PR B 2
C27A C 0.3739(6) 0.5660(9) 0.5382(12) 0.097(4) Uiso 0.50 1 d PD A 1
H271 H 0.3503 0.5423 0.4833 0.126 Uiso 0.50 1 d PR A 1
H272 H 0.4070 0.5700 0.5276 0.126 Uiso 0.50 1 d PR A 1
C28A C 0.3770(12) 0.5173(16) 0.6246(14) 0.181(10) Uiso 0.50 1 d PD A 1
H281 H 0.3926 0.4684 0.6154 0.236 Uiso 0.50 1 d PR A 1
H282 H 0.3423 0.5049 0.6224 0.236 Uiso 0.50 1 d PR A 1
C27B C 0.3701(13) 0.6097(14) 0.531(2) 0.068(8) Uiso 0.16 1 d PD B 2
H273 H 0.3541 0.6291 0.4681 0.089 Uiso 0.16 1 d PR B 2
H274 H 0.4065 0.6178 0.5452 0.089 Uiso 0.16 1 d PR B 2
C28B C 0.3607(10) 0.5247(13) 0.5395(18) 0.049(5) Uiso 0.16 1 d PD B 2
H283 H 0.3767 0.5060 0.6028 0.064 Uiso 0.16 1 d PR B 2
H284 H 0.3243 0.5173 0.5262 0.064 Uiso 0.16 1 d PR B 2
C27C C 0.3671(13) 0.5890(19) 0.482(2) 0.082(9) Uiso 0.17 1 d PD A 3
H275 H 0.3619 0.6130 0.4236 0.107 Uiso 0.17 1 d PR A 3
H276 H 0.3436 0.5478 0.4739 0.107 Uiso 0.17 1 d PR A 3
C28C C 0.4140(11) 0.5420(19) 0.499(3) 0.099(12) Uiso 0.17 1 d PD A 3
H285 H 0.4340 0.5708 0.4690 0.129 Uiso 0.17 1 d PR A 3
H286 H 0.4279 0.5495 0.5637 0.129 Uiso 0.17 1 d PR A 3
C27D C 0.3613(11) 0.5532(11) 0.577(3) 0.074(8) Uiso 0.17 1 d PD A 4
H277 H 0.3539 0.5298 0.5169 0.096 Uiso 0.17 1 d PR A 4
H278 H 0.3371 0.5347 0.6047 0.096 Uiso 0.17 1 d PR A 4
C28D C 0.4120(13) 0.521(2) 0.6325(17) 0.092(11) Uiso 0.17 1 d PD A 4
H287 H 0.4166 0.4678 0.6238 0.119 Uiso 0.17 1 d PR A 4
H288 H 0.4390 0.5501 0.6225 0.119 Uiso 0.17 1 d PR A 4
O5 O 0.2821(2) 0.1362(3) 0.5358(4) 0.1142(18) Uani 1 1 d . . .
H05 H 0.2576 0.1456 0.4885 0.149 Uiso 1 1 d R . .
C29 C 0.2852(2) 0.0594(4) 0.5460(4) 0.0802(15) Uani 1 1 d . . .
H291 H 0.3124 0.0462 0.5989 0.120 Uiso 1 1 d R . .
H292 H 0.2546 0.0402 0.5538 0.120 Uiso 1 1 d R . .
H293 H 0.2904 0.0371 0.4919 0.120 Uiso 1 1 d R . .
O6 O 0.4592(2) 0.6761(3) 0.7836(5) 0.134(2) Uani 1 1 d . . .
H06 H 0.4381 0.6409 0.7624 0.161 Uiso 1 1 d R . .
C30 C 0.4371(3) 0.7480(4) 0.7668(4) 0.0881(18) Uani 1 1 d . . .
H301 H 0.4511 0.7730 0.7224 0.132 Uiso 1 1 d R . .
H302 H 0.4445 0.7788 0.8231 0.132 Uiso 1 1 d R . .
H303 H 0.4010 0.7431 0.7402 0.132 Uiso 1 1 d R . .
O7A O 0.4217(6) 0.5510(10) 0.8047(12) 0.062(4) Uiso 0.20 1 d P D 2
O7B O 0.4755(16) 0.484(2) 0.895(3) 0.085(11) Uiso 0.10 1 d P D 2
C31 C 0.4594(15) 0.497(2) 0.813(3) 0.140(11) Uiso 0.30 1 d P D 2

loop_
_atom_site_aniso_label
_atom_site_aniso_U_11
_atom_site_aniso_U_22
_atom_site_aniso_U_33
_atom_site_aniso_U_23
_atom_site_aniso_U_13
_atom_site_aniso_U_12
S1 0.0365(4) 0.0426(4) 0.0378(4) -0.0042(3) 0.0071(3) 0.0011(3)
S2 0.0484(5) 0.0570(6) 0.0404(5) -0.0071(4) 0.0117(4) 0.0127(4)
S3 0.0662(8) 0.0485(6) 0.0860(9) 0.0000(6) 0.0200(6) -0.0039(5)
S4 0.0876(10) 0.0642(8) 0.0882(9) -0.0264(7) 0.0253(8) 0.0170(7)
S5A 0.0374(6) 0.0576(8) 0.0390(6) -0.0151(5) 0.0088(5) -0.0147(5)
S6A 0.0311(5) 0.0538(7) 0.0502(7) -0.0038(5) 0.0140(5) -0.0073(4)
S7A 0.0611(8) 0.0528(7) 0.0507(7) -0.0088(5) -0.0043(6) -0.0207(6)
S8A 0.0307(6) 0.0715(9) 0.0955(12) 0.0089(8) 0.0066(6) -0.0028(5)
O1 0.119(4) 0.134(5) 0.112(4) 0.007(3) 0.030(3) 0.057(4)
O2 0.133(5) 0.121(4) 0.121(4) 0.035(3) 0.037(4) 0.059(4)
O3A 0.076(5) 0.088(6) 0.118(8) 0.023(6) 0.018(5) 0.011(5)
C1 0.0238(13) 0.0415(16) 0.0329(14) -0.0019(12) 0.0043(11) 0.0009(11)
C2 0.0266(14) 0.0473(18) 0.0351(15) 0.0003(13) 0.0071(12) 0.0022(12)
C3 0.0367(16) 0.0424(17) 0.0338(15) -0.0031(13) 0.0100(13) 0.0006(13)
C4 0.0382(17) 0.0390(17) 0.0385(16) -0.0024(13) 0.0077(13) -0.0035(13)
C5 0.047(2) 0.060(2) 0.059(2) 0.0055(19) 0.0243(18) 0.0005(17)
C6 0.060(3) 0.072(3) 0.054(2) 0.011(2) 0.032(2) 0.010(2)
C7 0.054(2) 0.077(3) 0.0403(19) 0.0051(19) 0.0191(17) 0.013(2)
C8 0.0352(17) 0.062(2) 0.0390(17) 0.0030(16) 0.0100(13) 0.0118(15)
C9 0.0230(13) 0.0479(18) 0.0309(14) -0.0018(12) 0.0028(11) 0.0030(12)
C10 0.0309(15) 0.0419(17) 0.0478(18) 0.0010(14) 0.0128(13) -0.0014(13)
C11 0.0324(16) 0.050(2) 0.0464(18) 0.0061(15) 0.0144(14) 0.0086(14)
C12 0.0270(14) 0.0525(19) 0.0361(16) 0.0045(14) 0.0070(12) 0.0078(13)
C13 0.0271(13) 0.0412(16) 0.0285(13) 0.0005(12) 0.0039(11) 0.0038(11)
C14 0.0305(15) 0.0392(16) 0.0363(15) 0.0026(13) 0.0063(12) -0.0007(12)
C15 0.0277(14) 0.0498(19) 0.0314(14) -0.0024(13) 0.0032(11) 0.0066(12)
C16 0.0454(19) 0.0427(18) 0.048(2) -0.0058(15) 0.0026(15) 0.0014(15)
C17 0.048(2) 0.051(2) 0.049(2) -0.0110(17) 0.0043(16) 0.0103(16)
C18A 0.040(2) 0.042(2) 0.034(2) -0.0077(19) 0.0136(19) -0.0090(16)
C19A 0.039(2) 0.046(3) 0.043(3) -0.0109(19) 0.006(2) -0.0145(18)
C20A 0.030(2) 0.040(2) 0.057(3) -0.0033(19) 0.0085(19) -0.0084(15)
C21 0.110(5) 0.056(3) 0.071(3) 0.010(2) 0.046(3) 0.013(3)
C22 0.124(6) 0.092(4) 0.055(3) -0.003(3) 0.000(3) 0.018(4)
C23 0.103(5) 0.085(4) 0.109(5) 0.026(4) 0.063(4) 0.045(4)
C24 0.074(4) 0.082(4) 0.213(10) 0.039(5) 0.030(5) 0.036(4)
C25A 0.063(3) 0.098(5) 0.039(2) -0.006(3) 0.005(2) -0.023(3)
C26A 0.158(10) 0.075(5) 0.144(9) 0.028(6) 0.078(8) -0.031(6)
O5 0.158(5) 0.077(3) 0.101(3) 0.019(3) 0.027(3) 0.007(3)
C29 0.072(3) 0.083(4) 0.090(4) 0.009(3) 0.032(3) 0.013(3)
O6 0.116(4) 0.074(3) 0.201(6) 0.018(4) 0.028(4) 0.008(3)
C30 0.126(6) 0.072(4) 0.057(3) -0.002(2) 0.014(3) -0.001(3)

loop_
_atom_type_symbol
_atom_type_description
_atom_type_scat_dispersion_real
_atom_type_scat_dispersion_imag
_atom_type_scat_source
C C 0.0033 0.0016 'International Tables Vol C Tables 4.2.6.8 and 6.1.1.4'
H H 0.0000 0.0000 'International Tables Vol C Tables 4.2.6.8 and 6.1.1.4'
O O 0.0106 0.0060 'International Tables Vol C Tables 4.2.6.8 and 6.1.1.4'
S S 0.1246 0.1234 'International Tables Vol C Tables 4.2.6.8 and 6.1.1.4'

loop_
_geom_angle_atom_site_label_1
_geom_angle_atom_site_label_2
_geom_angle_atom_site_label_3
_geom_angle
C16 S1 C15 96.77(18)
C17 S2 C15 97.21(18)
C16 S3 C21 100.5(2)
C17 S4 C23 101.5(3)
C19A S5A C18A 96.3(3)
C20A S6A C18A 97.0(3)
C19A S7A C25A 102.3(3)
C20A S8A C27A 106.1(6)
C20A S8A C27C 104.0(12)
C27A S8A C27C 29.2(12)
C20A S8A C27D 91.8(10)
C27A S8A C27D 25.5(12)
C27C S8A C27D 52.3(17)
C18B S5B C19B 95.6(14)
C18B S6B C20B 92.9(15)
C19B S7B C25B 95(3)
C20B S8B C27B 104.5(15)
C28D O4A C28A 34.1(15)
C2 C1 C13 120.8(3)
C3 C2 C1 120.2(3)
C2 C3 C4 119.4(3)
C3 C4 C14 121.6(3)
C11 C5 C6 120.7(4)
C7 C6 C5 119.9(4)
C6 C7 C8 120.2(4)
C7 C8 C12 120.4(4)
C15 C9 C12 122.7(3)
C15 C9 C13 123.0(3)
C12 C9 C13 114.3(3)
C18A C10 C14 124.4(4)
C18A C10 C11 121.1(4)
C14 C10 C11 114.4(3)
C18A C10 C18B 14.6(9)
C14 C10 C18B 109.8(10)
C11 C10 C18B 135.7(10)
C5 C11 C12 119.0(4)
C5 C11 C10 123.0(4)
C12 C11 C10 117.9(3)
C8 C12 C11 119.8(3)
C8 C12 C9 122.3(3)
C11 C12 C9 117.9(3)
C1 C13 C14 119.0(3)
C1 C13 C9 123.3(3)
C14 C13 C9 117.6(3)
C4 C14 C13 119.0(3)
C4 C14 C10 122.8(3)
C13 C14 C10 118.1(3)
C9 C15 S1 125.0(3)
C9 C15 S2 123.4(3)
S1 C15 S2 111.5(2)
C17 C16 S3 125.6(3)
C17 C16 S1 116.5(3)
S3 C16 S1 117.6(2)
C16 C17 S2 116.8(3)
C16 C17 S4 124.5(4)
S2 C17 S4 118.1(3)
C10 C18A S6A 126.8(4)
C10 C18A S5A 121.6(4)
S6A C18A S5A 111.6(3)
C20A C19A S7A 124.8(4)
C20A C19A S5A 116.6(4)
S7A C19A S5A 117.9(4)
C19A C20A S6A 116.6(3)
C19A C20A S8A 124.7(4)
S6A C20A S8A 118.3(4)
C10 C18B S6B 115.8(16)
C10 C18B S5B 128.7(17)
S6B C18B S5B 115.3(16)
C20B C19B S7B 130(2)
C20B C19B S5B 113(2)
S7B C19B S5B 116.6(17)
C19B C20B S6B 121(2)
C19B C20B S8B 122(2)
S6B C20B S8B 116(2)
C22 C21 S3 114.1(4)
O1 C22 C21 113.9(6)
C24 C23 S4 112.0(5)
O2 C24 C23 110.2(7)
C26A C25A S7A 112.8(5)
C25A C26A O3A 99.2(8)
C26B C25B S7B 100(5)
C25B C26B O3B 114(6)
C28A C27A S8A 105.5(15)
C27A C28A O4A 125.5(18)
C28B C27B S8B 110.3(17)
O4B C28B C27B 111.4(19)
C28C C27C S8A 128(3)
C28D C27D S8A 121(2)
C27D C28D O4A 96(2)
O7B C31 O7A 105(3)

loop_
_geom_bond_atom_site_label_1
_geom_bond_atom_site_label_2
_geom_bond_distance
S1 C16 1.757(4)
S1 C15 1.764(4)
S2 C17 1.734(5)
S2 C15 1.773(3)
S3 C16 1.740(4)
S3 C21 1.785(6)
S4 C17 1.747(4)
S4 C23 1.791(7)
S5A C19A 1.758(6)
S5A C18A 1.775(6)
S6A C20A 1.748(6)
S6A C18A 1.759(5)
S7A C19A 1.737(6)
S7A C25A 1.826(7)
S8A C20A 1.748(4)
S8A C27A 1.779(13)
S8A C27C 1.818(18)
S8A C27D 1.844(18)
S5B C18B 1.73(3)
S5B C19B 1.76(3)
S6B C18B 1.72(3)
S6B C20B 1.74(3)
S7B C19B 1.69(3)
S7B C25B 1.83(2)
S8B C20B 1.81(3)
S8B C27B 1.858(18)
O1 C22 1.408(8)
O2 C24 1.379(9)
O3A C26A 1.628(15)
O3B C26B 1.60(2)
O4A C28D 1.61(2)
O4A C28A 1.65(2)
O4B C28B 1.43(3)
C1 C2 1.393(5)
C1 C13 1.399(4)
C2 C3 1.384(5)
C3 C4 1.390(5)
C4 C14 1.393(5)
C5 C11 1.387(5)
C5 C6 1.417(6)
C6 C7 1.382(7)
C7 C8 1.387(6)
C8 C12 1.408(5)
C9 C15 1.343(5)
C9 C12 1.474(5)
C9 C13 1.486(4)
C10 C18A 1.333(6)
C10 C14 1.476(5)
C10 C11 1.478(5)
C10 C18B 1.64(3)
C11 C12 1.413(5)
C13 C14 1.412(4)
C16 C17 1.356(6)
C19A C20A 1.352(8)
C19B C20B 1.31(4)
C21 C22 1.504(10)
C23 C24 1.545(12)
C25A C26A 1.456(12)
C25B C26B 1.46(2)
C27A C28A 1.548(17)
C27B C28B 1.524(14)
C27C C28C 1.511(15)
C27D C28D 1.531(19)
O5 C29 1.355(7)
O6 C30 1.395(8)
O7A C31 1.40(4)
O7B C31 1.21(5)

loop_
_geom_hbond_atom_site_label_D
_geom_hbond_atom_site_label_H
_geom_hbond_atom_site_label_A
_geom_hbond_distance_DH
_geom_hbond_distance_HA
_geom_hbond_distance_DA
_geom_hbond_angle_DHA
_geom_hbond_site_symmetry_A
O1 H01 O2 0.85 1.96 2.805(8) 170.7 .
O2 H02 O3B 0.85 2.49 3.29(2) 156.4 7_556
O4A H04A O3A 0.85 1.99 2.841(15) 179.8 .
O5 H05 O2 0.85 1.96 2.793(8) 166.8 .
O6 H06 O4A 0.85 1.94 2.769(12) 163.2 .
